data_4339479
loop_
_publ_author_name
'Jones, Matthew B.'
'MacBeth, Cora E.'

_publ_section_title
;
 Tripodal phenylamine-based ligands and their CoII complexes.
;
_journal_issue 20
_journal_name_full 'Inorganic chemistry'
_journal_page_first 8117
_journal_page_last 8119
_journal_paper_doi 10.1021/ic701289y
_journal_volume 46
_journal_year 2007
_chemical_formula_sum 'C42 H38 B Br Co N4'
_chemical_formula_weight 748.41
_chemical_name_systematic
; 
 ? 
;
_space_group_IT_number 88
_symmetry_cell_setting tetragonal
_symmetry_space_group_name_Hall '-I 4ad'
_symmetry_space_group_name_H-M 'I 41/a :2'
_atom_sites_solution_hydrogens geom
_atom_sites_solution_primary direct
_atom_sites_solution_secondary difmap
_audit_creation_method SHELXL-97
_cell_angle_alpha 90.00
_cell_angle_beta 90.00
_cell_angle_gamma 90.00
_cell_formula_units_Z 16
_cell_length_a 34.5691(18)
_cell_length_b 34.5691(18)
_cell_length_c 13.4536(10)
_cell_measurement_reflns_used 6942
_cell_measurement_temperature 173(2)
_cell_measurement_theta_max 21.36
_cell_measurement_theta_min 2.33
_cell_volume 16077.4(17)
_computing_cell_refinement 'Bruker SMART'
_computing_data_collection 'Bruker SMART'
_computing_data_reduction 'Bruker SAINT'
_computing_molecular_graphics 'Bruker SHELXTL'
_computing_publication_material 'Bruker SHELXTL'
_computing_structure_refinement 'SHELXL-97 (Sheldrick, 1997)'
_computing_structure_solution 'SHELXS-97 (Sheldrick, 1990)'
_diffrn_ambient_temperature 173(2)
_diffrn_measured_fraction_theta_full 0.999
_diffrn_measured_fraction_theta_max 0.999
_diffrn_measurement_device_type 'CCD area detector'
_diffrn_measurement_method 'phi and omega scans'
_diffrn_radiation_monochromator graphite
_diffrn_radiation_source 'fine-focus sealed tube'
_diffrn_radiation_type MoK\a
_diffrn_radiation_wavelength 0.71073
_diffrn_reflns_av_R_equivalents 0.1092
_diffrn_reflns_av_sigmaI/netI 0.0593
_diffrn_reflns_limit_h_max 46
_diffrn_reflns_limit_h_min -46
_diffrn_reflns_limit_k_max 46
_diffrn_reflns_limit_k_min -46
_diffrn_reflns_limit_l_max 17
_diffrn_reflns_limit_l_min -17
_diffrn_reflns_number 117421
_diffrn_reflns_theta_full 28.34
_diffrn_reflns_theta_max 28.34
_diffrn_reflns_theta_min 1.62
_exptl_absorpt_coefficient_mu 1.453
_exptl_absorpt_correction_T_max 0.7799
_exptl_absorpt_correction_T_min 0.6780
_exptl_absorpt_correction_type multi-scan
_exptl_absorpt_process_details 'SADABS V2.10, Sheldrick 2003'
_exptl_crystal_colour purple
_exptl_crystal_density_diffrn 1.237
_exptl_crystal_density_meas ?
_exptl_crystal_density_method 'not measured'
_exptl_crystal_description prism
_exptl_crystal_F_000 6160
_exptl_crystal_size_max 0.29
_exptl_crystal_size_mid 0.28
_exptl_crystal_size_min 0.18
_refine_diff_density_max 0.508
_refine_diff_density_min -0.405
_refine_diff_density_rms 0.065
_refine_ls_extinction_method none
_refine_ls_goodness_of_fit_ref 1.022
_refine_ls_hydrogen_treatment constr
_refine_ls_matrix_type full
_refine_ls_number_parameters 444
_refine_ls_number_reflns 10021
_refine_ls_number_restraints 0
_refine_ls_restrained_S_all 1.022
_refine_ls_R_factor_all 0.1028
_refine_ls_R_factor_gt 0.0600
_refine_ls_shift/su_max 0.003
_refine_ls_shift/su_mean 0.000
_refine_ls_structure_factor_coef Fsqd
_refine_ls_weighting_details 'calc w=1/[\s^2^(Fo^2^)+(0.0750P)^2^+0.0000P] where P=(Fo^2^+2Fc^2^)/3'
_refine_ls_weighting_scheme calc
_refine_ls_wR_factor_gt 0.1274
_refine_ls_wR_factor_ref 0.1457
_reflns_number_gt 6899
_reflns_number_total 10021
_reflns_threshold_expression >2sigma(I)
_cod_data_source_file ic701289y-file001.cif
_cod_data_source_block mbj084sq
_cod_depositor_comments
;
The following automatic conversions were performed:

'_symmetry_cell_setting' value 'Tetragonal' changed to 'tetragonal'
according to
/usr/data/users/saulius/automatic-downloads/retrospective/ACS/lib/dictionaries/cif_core.dic
dictionary named 'cif_core.dic' version 2.4.2 from 2011-04-26.

Automatic conversion script
Id: cif_fix_values 2281 2013-09-26 08:29:07Z andrius 

The following automatic conversions were performed:

'_exptl_crystal_density_meas' value 'not measured' was changed to '?'
- the value is perceived as not measured.

Automatic conversion script
Id: cif_fix_values 3008 2015-01-20 13:52:24Z robertas 
;
_cod_original_sg_symbol_H-M I4(1)/a
_cod_database_code 4339479

loop_
_symmetry_equiv_pos_as_xyz
'x, y, z'
'-x+1/2, -y, z+1/2'
'-y+3/4, x+1/4, z+1/4'
'y+3/4, -x+3/4, z+3/4'
'x+1/2, y+1/2, z+1/2'
'-x+1, -y+1/2, z+1'
'-y+5/4, x+3/4, z+3/4'
'y+5/4, -x+5/4, z+5/4'
'-x, -y, -z'
'x-1/2, y, -z-1/2'
'y-3/4, -x-1/4, -z-1/4'
'-y-3/4, x-3/4, -z-3/4'
'-x+1/2, -y+1/2, -z+1/2'
'x, y+1/2, -z'
'y-1/4, -x+1/4, -z+1/4'
'-y-1/4, x-1/4, -z-1/4'

loop_
_atom_site_label
_atom_site_type_symbol
_atom_site_fract_x
_atom_site_fract_y
_atom_site_fract_z
_atom_site_U_iso_or_equiv
_atom_site_adp_type
_atom_site_occupancy
_atom_site_symmetry_multiplicity
_atom_site_calc_flag
_atom_site_refinement_flags
C1 C 0.69878(9) 0.81336(9) 0.8969(2) 0.0360(7) Uani 1 1 d .
C2 C 0.67353(10) 0.80897(11) 0.8189(3) 0.0451(8) Uani 1 1 d .
H2 H 0.6569 0.7871 0.8166 0.054 Uiso 1 1 calc R
C3 C 0.67224(10) 0.83609(11) 0.7442(3) 0.0485(9) Uani 1 1 d .
H3 H 0.6545 0.8330 0.6909 0.058 Uiso 1 1 calc R
C4 C 0.69639(11) 0.86765(11) 0.7462(3) 0.0504(9) Uani 1 1 d .
H4 H 0.6958 0.8859 0.6935 0.060 Uiso 1 1 calc R
C5 C 0.72150(10) 0.87277(10) 0.8249(3) 0.0434(8) Uani 1 1 d .
H5 H 0.7380 0.8947 0.8269 0.052 Uiso 1 1 calc R
C6 C 0.72251(9) 0.84584(9) 0.9011(2) 0.0347(7) Uani 1 1 d .
C7 C 0.80047(9) 0.81384(9) 1.0592(2) 0.0366(7) Uani 1 1 d .
C8 C 0.83726(9) 0.79811(10) 1.0557(3) 0.0474(9) Uani 1 1 d .
H8 H 0.8474 0.7849 1.1119 0.057 Uiso 1 1 calc R
C9 C 0.85908(11) 0.80163(13) 0.9710(3) 0.0642(11) Uani 1 1 d .
H9 H 0.8843 0.7909 0.9685 0.077 Uiso 1 1 calc R
C10 C 0.84431(12) 0.82087(14) 0.8892(3) 0.0681(12) Uani 1 1 d .
H10 H 0.8595 0.8233 0.8307 0.082 Uiso 1 1 calc R
C11 C 0.80774(10) 0.83653(12) 0.8920(3) 0.0525(9) Uani 1 1 d .
H11 H 0.7975 0.8495 0.8355 0.063 Uiso 1 1 calc R
C12 C 0.78604(9) 0.83329(9) 0.9775(2) 0.0370(7) Uani 1 1 d .
C13 C 0.71930(9) 0.89591(9) 1.1029(2) 0.0376(7) Uani 1 1 d .
C14 C 0.71852(10) 0.93125(10) 1.1508(3) 0.0476(9) Uani 1 1 d .
H14 H 0.6999 0.9362 1.2012 0.057 Uiso 1 1 calc R
C15 C 0.74489(11) 0.95921(10) 1.1249(3) 0.0555(11) Uani 1 1 d .
H15 H 0.7441 0.9838 1.1564 0.067 Uiso 1 1 calc R
C16 C 0.77226(11) 0.95201(10) 1.0543(3) 0.0534(10) Uani 1 1 d .
H16 H 0.7904 0.9716 1.0375 0.064 Uiso 1 1 calc R
C17 C 0.77396(10) 0.91668(9) 1.0070(3) 0.0438(8) Uani 1 1 d .
H17 H 0.7931 0.9118 0.9579 0.053 Uiso 1 1 calc R
C18 C 0.74729(9) 0.88829(8) 1.0319(2) 0.0356(7) Uani 1 1 d .
Co1 Co 0.717888(12) 0.811519(11) 1.10934(3) 0.03329(12) Uani 1 1 d .
Br1 Br 0.687152(10) 0.773954(10) 1.23559(3) 0.04608(12) Uani 1 1 d .
N1 N 0.74744(7) 0.84986(7) 0.98797(18) 0.0320(5) Uani 1 1 d .
N2 N 0.70146(8) 0.78620(7) 0.9776(2) 0.0391(6) Uani 1 1 d .
H2A H 0.7191 0.7673 0.9612 0.047 Uiso 1 1 calc R
H2B H 0.6778 0.7745 0.9862 0.047 Uiso 1 1 calc R
N3 N 0.77601(7) 0.80996(7) 1.14586(19) 0.0364(6) Uani 1 1 d .
H3A H 0.7814 0.8297 1.1896 0.044 Uiso 1 1 calc R
H3B H 0.7814 0.7869 1.1771 0.044 Uiso 1 1 calc R
N4 N 0.69260(7) 0.86544(7) 1.1276(2) 0.0389(6) Uani 1 1 d .
H4A H 0.6711 0.8673 1.0875 0.047 Uiso 1 1 calc R
H4B H 0.6847 0.8682 1.1925 0.047 Uiso 1 1 calc R
B1 B 0.66493(10) 0.66491(11) 0.9914(3) 0.0374(8) Uani 1 1 d .
C1C C 0.66136(10) 0.62509(10) 0.9240(2) 0.0419(8) Uani 1 1 d .
C2C C 0.69295(12) 0.60610(10) 0.8825(3) 0.0515(9) Uani 1 1 d .
H2C H 0.7179 0.6172 0.8895 0.062 Uiso 1 1 calc R
C3C C 0.68931(15) 0.57152(12) 0.8312(3) 0.0763(14) Uani 1 1 d .
H3C H 0.7117 0.5590 0.8058 0.092 Uiso 1 1 calc R
C4C C 0.65308(18) 0.55524(14) 0.8171(3) 0.0900(18) Uani 1 1 d .
H4C H 0.6502 0.5321 0.7795 0.108 Uiso 1 1 calc R
C5C C 0.62165(16) 0.57294(15) 0.8579(3) 0.0808(15) Uani 1 1 d .
H5C H 0.5968 0.5616 0.8507 0.097 Uiso 1 1 calc R
C6C C 0.62570(12) 0.60694(12) 0.9093(3) 0.0588(10) Uani 1 1 d .
H6C H 0.6032 0.6187 0.9363 0.071 Uiso 1 1 calc R
C7C C 0.70636(9) 0.68583(8) 0.9685(2) 0.0342(7) Uani 1 1 d .
C8C C 0.73371(9) 0.69760(8) 1.0389(2) 0.0362(7) Uani 1 1 d .
H8C H 0.7290 0.6924 1.1072 0.043 Uiso 1 1 calc R
C9C C 0.76775(9) 0.71685(9) 1.0118(3) 0.0420(8) Uani 1 1 d .
H9C H 0.7857 0.7244 1.0616 0.050 Uiso 1 1 calc R
C10C C 0.77539(10) 0.72481(9) 0.9138(3) 0.0440(8) Uani 1 1 d .
H10C H 0.7985 0.7377 0.8952 0.053 Uiso 1 1 calc R
C11C C 0.74870(11) 0.71361(10) 0.8427(3) 0.0470(9) Uani 1 1 d .
H11C H 0.7535 0.7189 0.7745 0.056 Uiso 1 1 calc R
C12C C 0.71539(10) 0.69494(9) 0.8706(2) 0.0399(8) Uani 1 1 d .
H12C H 0.6975 0.6878 0.8201 0.048 Uiso 1 1 calc R
C13C C 0.66045(9) 0.64989(8) 1.1065(2) 0.0343(7) Uani 1 1 d .
C14C C 0.68940(9) 0.62753(9) 1.1509(2) 0.0372(7) Uani 1 1 d .
H14C H 0.7125 0.6227 1.1146 0.045 Uiso 1 1 calc R
C15C C 0.68593(10) 0.61212(9) 1.2453(2) 0.0408(8) Uani 1 1 d .
H15C H 0.7064 0.5972 1.2725 0.049 Uiso 1 1 calc R
C16C C 0.65301(10) 0.61837(10) 1.2999(3) 0.0450(8) Uani 1 1 d .
H16C H 0.6506 0.6079 1.3649 0.054 Uiso 1 1 calc R
C17C C 0.62362(10) 0.63999(10) 1.2593(3) 0.0456(8) Uani 1 1 d .
H17C H 0.6007 0.6445 1.2965 0.055 Uiso 1 1 calc R
C18C C 0.62729(9) 0.65528(9) 1.1645(2) 0.0398(8) Uani 1 1 d .
H18C H 0.6065 0.6700 1.1379 0.048 Uiso 1 1 calc R
C19C C 0.63301(10) 0.69793(11) 0.9619(3) 0.0482(9) Uani 1 1 d .
C20C C 0.62646(11) 0.72958(11) 1.0250(3) 0.0563(10) Uani 1 1 d .
H20C H 0.6386 0.7303 1.0883 0.068 Uiso 1 1 calc R
C21C C 0.60232(14) 0.76010(13) 0.9963(5) 0.0860(17) Uani 1 1 d .
H21C H 0.5981 0.7810 1.0409 0.103 Uiso 1 1 calc R
C22C C 0.58479(15) 0.76056(19) 0.9061(6) 0.104(2) Uani 1 1 d .
H22C H 0.5688 0.7816 0.8872 0.125 Uiso 1 1 calc R
C23C C 0.59055(16) 0.7303(2) 0.8434(5) 0.105(2) Uani 1 1 d .
H23C H 0.5786 0.7302 0.7798 0.126 Uiso 1 1 calc R
C24C C 0.61399(12) 0.69905(15) 0.8718(3) 0.0748(13) Uani 1 1 d .
H24C H 0.6169 0.6779 0.8274 0.090 Uiso 1 1 calc R

loop_
_atom_site_aniso_label
_atom_site_aniso_U_11
_atom_site_aniso_U_22
_atom_site_aniso_U_33
_atom_site_aniso_U_23
_atom_site_aniso_U_13
_atom_site_aniso_U_12
C1 0.0384(17) 0.0386(17) 0.0312(17) -0.0014(13) 0.0024(14) 0.0061(14)
C2 0.0401(19) 0.053(2) 0.043(2) -0.0112(17) -0.0003(16) 0.0033(16)
C3 0.047(2) 0.062(2) 0.037(2) -0.0072(17) -0.0095(16) 0.0104(18)
C4 0.063(2) 0.055(2) 0.0333(19) 0.0055(16) -0.0021(17) 0.0169(19)
C5 0.051(2) 0.0410(18) 0.0383(19) 0.0001(15) -0.0014(16) 0.0016(15)
C6 0.0365(16) 0.0380(17) 0.0296(17) -0.0020(13) 0.0014(13) 0.0057(13)
C7 0.0383(17) 0.0332(16) 0.0383(18) -0.0038(14) -0.0012(14) -0.0009(13)
C8 0.0371(18) 0.050(2) 0.055(2) -0.0008(17) -0.0031(17) 0.0057(16)
C9 0.040(2) 0.083(3) 0.070(3) -0.007(2) 0.009(2) 0.013(2)
C10 0.050(2) 0.102(3) 0.052(3) 0.003(2) 0.016(2) 0.008(2)
C11 0.046(2) 0.074(3) 0.037(2) 0.0016(18) 0.0058(16) 0.0029(19)
C12 0.0363(17) 0.0367(17) 0.0380(18) -0.0006(14) -0.0011(14) -0.0026(14)
C13 0.0383(17) 0.0338(16) 0.0408(19) -0.0012(14) -0.0098(14) 0.0048(13)
C14 0.049(2) 0.044(2) 0.050(2) -0.0101(16) -0.0149(17) 0.0115(16)
C15 0.058(2) 0.0332(18) 0.075(3) -0.0115(18) -0.034(2) 0.0071(17)
C16 0.050(2) 0.0342(19) 0.076(3) 0.0066(18) -0.023(2) -0.0077(16)
C17 0.0413(18) 0.0393(18) 0.051(2) 0.0093(16) -0.0071(15) -0.0031(15)
C18 0.0372(17) 0.0302(16) 0.0395(18) 0.0025(13) -0.0088(14) 0.0025(13)
Co1 0.0357(2) 0.0319(2) 0.0323(2) 0.00213(17) 0.00045(18) 0.00304(18)
Br1 0.0517(2) 0.0485(2) 0.0381(2) 0.01129(15) 0.00633(15) 0.00415(16)
N1 0.0349(13) 0.0315(13) 0.0297(14) 0.0004(11) -0.0001(11) 0.0034(11)
N2 0.0456(15) 0.0303(13) 0.0414(16) -0.0009(12) 0.0011(12) -0.0004(12)
N3 0.0391(14) 0.0327(13) 0.0375(15) 0.0013(11) -0.0005(12) 0.0043(11)
N4 0.0365(14) 0.0426(15) 0.0377(15) -0.0013(12) 0.0020(12) 0.0073(12)
B1 0.0350(19) 0.041(2) 0.036(2) -0.0003(16) 0.0008(15) -0.0022(16)
C1C 0.050(2) 0.0482(19) 0.0274(17) -0.0023(14) 0.0009(15) -0.0125(16)
C2C 0.063(2) 0.042(2) 0.049(2) -0.0062(17) 0.0093(18) -0.0140(17)
C3C 0.111(4) 0.052(2) 0.066(3) -0.012(2) 0.038(3) -0.020(2)
C4C 0.152(5) 0.066(3) 0.052(3) -0.020(2) 0.021(3) -0.056(3)
C5C 0.093(4) 0.094(4) 0.056(3) -0.014(3) 0.007(3) -0.056(3)
C6C 0.063(2) 0.076(3) 0.038(2) -0.0015(19) 0.0017(18) -0.028(2)
C7C 0.0396(17) 0.0284(15) 0.0346(17) 0.0025(13) 0.0005(14) 0.0045(13)
C8C 0.0433(18) 0.0315(16) 0.0339(17) 0.0053(13) 0.0038(14) 0.0008(14)
C9C 0.0402(18) 0.0344(17) 0.051(2) -0.0001(15) -0.0030(16) 0.0002(14)
C10C 0.0438(19) 0.0336(17) 0.055(2) 0.0015(15) 0.0103(17) 0.0001(15)
C11C 0.064(2) 0.0390(18) 0.038(2) 0.0022(15) 0.0141(17) 0.0036(17)
C12C 0.050(2) 0.0357(17) 0.0340(18) 0.0002(14) -0.0031(15) -0.0018(15)
C13C 0.0372(16) 0.0294(15) 0.0364(17) -0.0025(13) -0.0034(14) -0.0032(13)
C14C 0.0369(17) 0.0336(16) 0.0410(19) 0.0001(14) -0.0007(14) -0.0067(13)
C15C 0.0421(18) 0.0355(17) 0.045(2) 0.0039(15) -0.0092(15) -0.0087(14)
C16C 0.056(2) 0.0433(19) 0.0362(19) 0.0043(15) 0.0015(16) -0.0176(17)
C17C 0.0432(19) 0.048(2) 0.046(2) -0.0077(16) 0.0104(16) -0.0140(16)
C18C 0.0367(17) 0.0388(18) 0.044(2) -0.0033(15) 0.0022(15) -0.0044(14)
C19C 0.0385(18) 0.058(2) 0.048(2) 0.0162(18) -0.0011(16) -0.0008(16)
C20C 0.048(2) 0.047(2) 0.074(3) 0.016(2) 0.008(2) 0.0054(17)
C21C 0.064(3) 0.061(3) 0.134(5) 0.028(3) 0.027(3) 0.016(2)
C22C 0.059(3) 0.097(4) 0.156(7) 0.063(4) -0.005(4) 0.025(3)
C23C 0.080(4) 0.126(5) 0.109(5) 0.052(4) -0.029(3) 0.013(4)
C24C 0.061(3) 0.103(4) 0.061(3) 0.021(3) -0.014(2) 0.011(2)

loop_
_atom_type_symbol
_atom_type_description
_atom_type_scat_dispersion_real
_atom_type_scat_dispersion_imag
_atom_type_scat_source
C C 0.0033 0.0016 'International Tables Vol C Tables 4.2.6.8 and 6.1.1.4'
H H 0.0000 0.0000 'International Tables Vol C Tables 4.2.6.8 and 6.1.1.4'
B B 0.0013 0.0007 'International Tables Vol C Tables 4.2.6.8 and 6.1.1.4'
N N 0.0061 0.0033 'International Tables Vol C Tables 4.2.6.8 and 6.1.1.4'
Co Co 0.3494 0.9721 'International Tables Vol C Tables 4.2.6.8 and 6.1.1.4'
Br Br -0.2901 2.4595 'International Tables Vol C Tables 4.2.6.8 and 6.1.1.4'

loop_
_geom_angle_atom_site_label_1
_geom_angle_atom_site_label_2
_geom_angle_atom_site_label_3
_geom_angle
C2 C1 C6 119.6(3)
C2 C1 N2 123.1(3)
C6 C1 N2 117.3(3)
C1 C2 C3 120.2(3)
C1 C2 H2 119.9
C3 C2 H2 119.9
C4 C3 C2 120.5(3)
C4 C3 H3 119.7
C2 C3 H3 119.7
C3 C4 C5 119.9(3)
C3 C4 H4 120.1
C5 C4 H4 120.1
C4 C5 C6 119.8(3)
C4 C5 H5 120.1
C6 C5 H5 120.1
C5 C6 C1 119.9(3)
C5 C6 N1 122.9(3)
C1 C6 N1 117.2(3)
C12 C7 C8 119.8(3)
C12 C7 N3 118.4(3)
C8 C7 N3 121.8(3)
C9 C8 C7 119.9(4)
C9 C8 H8 120.1
C7 C8 H8 120.1
C8 C9 C10 120.0(4)
C8 C9 H9 120.0
C10 C9 H9 120.0
C11 C10 C9 120.4(4)
C11 C10 H10 119.8
C9 C10 H10 119.8
C10 C11 C12 119.5(4)
C10 C11 H11 120.3
C12 C11 H11 120.3
C11 C12 C7 120.4(3)
C11 C12 N1 123.2(3)
C7 C12 N1 116.4(3)
C14 C13 C18 120.3(3)
C14 C13 N4 121.8(3)
C18 C13 N4 117.9(3)
C15 C14 C13 119.4(4)
C15 C14 H14 120.3
C13 C14 H14 120.3
C16 C15 C14 120.6(3)
C16 C15 H15 119.7
C14 C15 H15 119.7
C15 C16 C17 120.8(3)
C15 C16 H16 119.6
C17 C16 H16 119.6
C16 C17 C18 119.1(3)
C16 C17 H17 120.4
C18 C17 H17 120.4
C13 C18 C17 119.7(3)
C13 C18 N1 117.2(3)
C17 C18 N1 123.1(3)
N2 Co1 N3 117.49(11)
N2 Co1 N4 111.60(10)
N3 Co1 N4 113.87(10)
N2 Co1 N1 76.11(10)
N3 Co1 N1 75.89(9)
N4 Co1 N1 75.95(9)
N2 Co1 Br1 105.00(8)
N3 Co1 Br1 104.42(7)
N4 Co1 Br1 102.54(7)
N1 Co1 Br1 178.42(6)
C18 N1 C12 113.7(2)
C18 N1 C6 114.2(2)
C12 N1 C6 115.2(2)
C18 N1 Co1 103.46(18)
C12 N1 Co1 104.17(18)
C6 N1 Co1 104.33(18)
C1 N2 Co1 112.99(19)
C1 N2 H2A 109.0
Co1 N2 H2A 109.0
C1 N2 H2B 109.0
Co1 N2 H2B 109.0
H2A N2 H2B 107.8
C7 N3 Co1 111.94(19)
C7 N3 H3A 109.2
Co1 N3 H3A 109.2
C7 N3 H3B 109.2
Co1 N3 H3B 109.2
H3A N3 H3B 107.9
C13 N4 Co1 111.11(18)
C13 N4 H4A 109.4
Co1 N4 H4A 109.4
C13 N4 H4B 109.4
Co1 N4 H4B 109.4
H4A N4 H4B 108.0
C7C B1 C19C 103.7(3)
C7C B1 C13C 113.7(3)
C19C B1 C13C 112.7(3)
C7C B1 C1C 109.3(3)
C19C B1 C1C 113.4(3)
C13C B1 C1C 104.3(3)
C2C C1C C6C 115.1(3)
C2C C1C B1 123.7(3)
C6C C1C B1 121.1(3)
C3C C2C C1C 122.4(4)
C3C C2C H2C 118.8
C1C C2C H2C 118.8
C2C C3C C4C 120.0(4)
C2C C3C H3C 120.0
C4C C3C H3C 120.0
C5C C4C C3C 118.9(4)
C5C C4C H4C 120.6
C3C C4C H4C 120.6
C4C C5C C6C 120.5(4)
C4C C5C H5C 119.8
C6C C5C H5C 119.8
C5C C6C C1C 123.1(4)
C5C C6C H6C 118.5
C1C C6C H6C 118.5
C12C C7C C8C 115.1(3)
C12C C7C B1 118.5(3)
C8C C7C B1 126.4(3)
C7C C8C C9C 122.0(3)
C7C C8C H8C 119.0
C9C C8C H8C 119.0
C10C C9C C8C 120.5(3)
C10C C9C H9C 119.8
C8C C9C H9C 119.8
C9C C10C C11C 118.7(3)
C9C C10C H10C 120.7
C11C C10C H10C 120.7
C12C C11C C10C 120.1(3)
C12C C11C H11C 119.9
C10C C11C H11C 119.9
C11C C12C C7C 123.6(3)
C11C C12C H12C 118.2
C7C C12C H12C 118.2
C14C C13C C18C 114.9(3)
C14C C13C B1 120.7(3)
C18C C13C B1 124.2(3)
C15C C14C C13C 122.9(3)
C15C C14C H14C 118.5
C13C C14C H14C 118.5
C16C C15C C14C 120.2(3)
C16C C15C H15C 119.9
C14C C15C H15C 119.9
C15C C16C C17C 119.1(3)
C15C C16C H16C 120.4
C17C C16C H16C 120.4
C16C C17C C18C 120.3(3)
C16C C17C H17C 119.8
C18C C17C H17C 119.8
C17C C18C C13C 122.5(3)
C17C C18C H18C 118.7
C13C C18C H18C 118.7
C24C C19C C20C 115.6(4)
C24C C19C B1 123.6(4)
C20C C19C B1 120.4(3)
C21C C20C C19C 121.1(4)
C21C C20C H20C 119.4
C19C C20C H20C 119.4
C22C C21C C20C 121.5(5)
C22C C21C H21C 119.2
C20C C21C H21C 119.2
C21C C22C C23C 118.7(5)
C21C C22C H22C 120.6
C23C C22C H22C 120.6
C22C C23C C24C 120.5(6)
C22C C23C H23C 119.8
C24C C23C H23C 119.8
C19C C24C C23C 122.5(5)
C19C C24C H24C 118.8
C23C C24C H24C 118.8

loop_
_geom_bond_atom_site_label_1
_geom_bond_atom_site_label_2
_geom_bond_distance
C1 C2 1.374(4)
C1 C6 1.392(4)
C1 N2 1.438(4)
C2 C3 1.375(5)
C2 H2 0.9500
C3 C4 1.374(5)
C3 H3 0.9500
C4 C5 1.381(5)
C4 H4 0.9500
C5 C6 1.384(4)
C5 H5 0.9500
C6 N1 1.459(4)
C7 C12 1.382(4)
C7 C8 1.384(4)
C7 N3 1.447(4)
C8 C9 1.373(5)
C8 H8 0.9500
C9 C10 1.384(6)
C9 H9 0.9500
C10 C11 1.376(5)
C10 H10 0.9500
C11 C12 1.377(5)
C11 H11 0.9500
C12 N1 1.459(4)
C13 C14 1.382(4)
C13 C18 1.386(4)
C13 N4 1.439(4)
C14 C15 1.374(5)
C14 H14 0.9500
C15 C16 1.363(6)
C15 H15 0.9500
C16 C17 1.379(5)
C16 H16 0.9500
C17 C18 1.387(4)
C17 H17 0.9500
C18 N1 1.454(4)
Co1 N2 2.056(3)
Co1 N3 2.069(3)
Co1 N4 2.073(3)
Co1 N1 2.338(2)
Co1 Br1 2.3875(5)
N2 H2A 0.9200
N2 H2B 0.9200
N3 H3A 0.9200
N3 H3B 0.9200
N4 H4A 0.9200
N4 H4B 0.9200
B1 C7C 1.634(5)
B1 C19C 1.637(5)
B1 C13C 1.641(5)
B1 C1C 1.654(5)
C1C C2C 1.391(5)
C1C C6C 1.397(5)
C2C C3C 1.386(5)
C2C H2C 0.9500
C3C C4C 1.386(7)
C3C H3C 0.9500
C4C C5C 1.363(7)
C4C H4C 0.9500
C5C C6C 1.371(6)
C5C H5C 0.9500
C6C H6C 0.9500
C7C C12C 1.390(4)
C7C C8C 1.399(4)
C8C C9C 1.400(4)
C8C H8C 0.9500
C9C C10C 1.372(5)
C9C H9C 0.9500
C10C C11C 1.384(5)
C10C H10C 0.9500
C11C C12C 1.372(5)
C11C H11C 0.9500
C12C H12C 0.9500
C13C C14C 1.399(4)
C13C C18C 1.399(4)
C14C C15C 1.382(4)
C14C H14C 0.9500
C15C C16C 1.372(5)
C15C H15C 0.9500
C16C C17C 1.374(5)
C16C H16C 0.9500
C17C C18C 1.387(5)
C17C H17C 0.9500
C18C H18C 0.9500
C19C C24C 1.380(5)
C19C C20C 1.403(5)
C20C C21C 1.400(6)
C20C H20C 0.9500
C21C C22C 1.356(8)
C21C H21C 0.9500
C22C C23C 1.360(8)
C22C H22C 0.9500
C23C C24C 1.402(7)
C23C H23C 0.9500
C24C H24C 0.9500

loop_
_geom_hbond_atom_site_label_D
_geom_hbond_atom_site_label_H
_geom_hbond_atom_site_label_A
_geom_hbond_distance_DH
_geom_hbond_distance_HA
_geom_hbond_distance_DA
_geom_hbond_angle_DHA
_geom_hbond_site_symmetry_A
N3 H3B Br1 0.92 2.64 3.547(3) 167.5 13_667

loop_
_geom_torsion_atom_site_label_1
_geom_torsion_atom_site_label_2
_geom_torsion_atom_site_label_3
_geom_torsion_atom_site_label_4
_geom_torsion
C6 C1 C2 C3 1.3(5)
N2 C1 C2 C3 179.7(3)
C1 C2 C3 C4 0.6(5)
C2 C3 C4 C5 -1.6(5)
C3 C4 C5 C6 0.7(5)
C4 C5 C6 C1 1.3(5)
C4 C5 C6 N1 -178.2(3)
C2 C1 C6 C5 -2.3(5)
N2 C1 C6 C5 179.3(3)
C2 C1 C6 N1 177.2(3)
N2 C1 C6 N1 -1.2(4)
C12 C7 C8 C9 -0.5(5)
N3 C7 C8 C9 178.3(3)
C7 C8 C9 C10 0.0(6)
C8 C9 C10 C11 -0.1(7)
C9 C10 C11 C12 0.7(7)
C10 C11 C12 C7 -1.2(5)
C10 C11 C12 N1 178.4(4)
C8 C7 C12 C11 1.2(5)
N3 C7 C12 C11 -177.7(3)
C8 C7 C12 N1 -178.5(3)
N3 C7 C12 N1 2.6(4)
C18 C13 C14 C15 2.2(5)
N4 C13 C14 C15 179.5(3)
C13 C14 C15 C16 -1.6(5)
C14 C15 C16 C17 0.4(5)
C15 C16 C17 C18 0.1(5)
C14 C13 C18 C17 -1.7(5)
N4 C13 C18 C17 -179.0(3)
C14 C13 C18 N1 177.2(3)
N4 C13 C18 N1 -0.2(4)
C16 C17 C18 C13 0.5(5)
C16 C17 C18 N1 -178.3(3)
C13 C18 N1 C12 -137.1(3)
C17 C18 N1 C12 41.8(4)
C13 C18 N1 C6 88.0(3)
C17 C18 N1 C6 -93.2(3)
C13 C18 N1 Co1 -24.8(3)
C17 C18 N1 Co1 154.1(3)
C11 C12 N1 C18 -93.5(4)
C7 C12 N1 C18 86.1(3)
C11 C12 N1 C6 41.0(4)
C7 C12 N1 C6 -139.4(3)
C11 C12 N1 Co1 154.6(3)
C7 C12 N1 Co1 -25.8(3)
C5 C6 N1 C18 45.4(4)
C1 C6 N1 C18 -134.0(3)
C5 C6 N1 C12 -88.8(4)
C1 C6 N1 C12 91.7(3)
C5 C6 N1 Co1 157.7(3)
C1 C6 N1 Co1 -21.8(3)
N2 Co1 N1 C18 147.22(19)
N3 Co1 N1 C18 -89.24(18)
N4 Co1 N1 C18 30.30(17)
Br1 Co1 N1 C18 13(2)
N2 Co1 N1 C12 -93.70(19)
N3 Co1 N1 C12 29.84(18)
N4 Co1 N1 C12 149.4(2)
Br1 Co1 N1 C12 132(2)
N2 Co1 N1 C6 27.44(17)
N3 Co1 N1 C6 150.98(19)
N4 Co1 N1 C6 -89.48(18)
Br1 Co1 N1 C6 -107(2)
C2 C1 N2 Co1 -150.0(3)
C6 C1 N2 Co1 28.4(3)
N3 Co1 N2 C1 -95.5(2)
N4 Co1 N2 C1 38.6(2)
N1 Co1 N2 C1 -29.8(2)
Br1 Co1 N2 C1 149.00(19)
C12 C7 N3 Co1 26.6(3)
C8 C7 N3 Co1 -152.3(3)
N2 Co1 N3 C7 35.9(2)
N4 Co1 N3 C7 -97.3(2)
N1 Co1 N3 C7 -29.90(19)
Br1 Co1 N3 C7 151.69(18)
C14 C13 N4 Co1 -147.5(3)
C18 C13 N4 Co1 29.8(3)
N2 Co1 N4 C13 -100.4(2)
N3 Co1 N4 C13 35.5(2)
N1 Co1 N4 C13 -31.86(19)
Br1 Co1 N4 C13 147.65(19)
C7C B1 C1C C2C 20.0(4)
C19C B1 C1C C2C 135.1(3)
C13C B1 C1C C2C -101.9(4)
C7C B1 C1C C6C -163.5(3)
C19C B1 C1C C6C -48.4(4)
C13C B1 C1C C6C 74.6(4)
C6C C1C C2C C3C -0.6(6)
B1 C1C C2C C3C 176.1(4)
C1C C2C C3C C4C 2.1(7)
C2C C3C C4C C5C -2.8(7)
C3C C4C C5C C6C 2.1(8)
C4C C5C C6C C1C -0.7(7)
C2C C1C C6C C5C -0.1(6)
B1 C1C C6C C5C -176.9(4)
C19C B1 C7C C12C -65.9(4)
C13C B1 C7C C12C 171.4(3)
C1C B1 C7C C12C 55.3(4)
C19C B1 C7C C8C 110.7(3)
C13C B1 C7C C8C -12.0(4)
C1C B1 C7C C8C -128.1(3)
C12C C7C C8C C9C -0.5(4)
B1 C7C C8C C9C -177.2(3)
C7C C8C C9C C10C -0.1(5)
C8C C9C C10C C11C 0.3(5)
C9C C10C C11C C12C 0.0(5)
C10C C11C C12C C7C -0.6(5)
C8C C7C C12C C11C 0.9(5)
B1 C7C C12C C11C 177.8(3)
C7C B1 C13C C14C -49.9(4)
C19C B1 C13C C14C -167.5(3)
C1C B1 C13C C14C 69.0(3)
C7C B1 C13C C18C 135.4(3)
C19C B1 C13C C18C 17.8(4)
C1C B1 C13C C18C -105.7(3)
C18C C13C C14C C15C -0.6(4)
B1 C13C C14C C15C -175.8(3)
C13C C14C C15C C16C 0.2(5)
C14C C15C C16C C17C 0.2(5)
C15C C16C C17C C18C 0.0(5)
C16C C17C C18C C13C -0.4(5)
C14C C13C C18C C17C 0.7(4)
B1 C13C C18C C17C 175.7(3)
C7C B1 C19C C24C 97.7(4)
C13C B1 C19C C24C -139.0(4)
C1C B1 C19C C24C -20.7(5)
C7C B1 C19C C20C -75.5(4)
C13C B1 C19C C20C 47.8(4)
C1C B1 C19C C20C 166.1(3)
C24C C19C C20C C21C -0.5(5)
B1 C19C C20C C21C 173.2(3)
C19C C20C C21C C22C -0.9(7)
C20C C21C C22C C23C 1.0(8)
C21C C22C C23C C24C 0.4(9)
C20C C19C C24C C23C 1.9(6)
B1 C19C C24C C23C -171.6(4)
C22C C23C C24C C19C -1.9(8)
